data_4134885
loop_
_publ_author_name
'Koshino, Kota'
'Kinjo, Rei'

_publ_section_title
;
 Construction of \s-aromatic AlB2 ring via A Borane Coupling with A
 Dicoordinate Cyclic (Alkyl)(Amino)Aluminyl Anion.
;
_journal_name_full 'Journal of the American Chemical Society'
_journal_paper_doi 10.1021/jacs.0c03179
_journal_year 2020
_chemical_formula_sum 'C41.5 H74 Al2 N2 Si4'
_chemical_formula_weight 767.34
_space_group_crystal_system triclinic
_space_group_IT_number 2
_space_group_name_Hall '-P 1'
_space_group_name_H-M_alt 'P -1'
_atom_sites_solution_hydrogens geom
_cell_angle_alpha 82.540(2)
_cell_angle_beta 77.864(2)
_cell_angle_gamma 63.527(2)
_cell_formula_units_Z 2
_cell_length_a 12.1403(6)
_cell_length_b 12.5843(7)
_cell_length_c 16.9735(8)
_cell_measurement_reflns_used 6140
_cell_measurement_temperature 100.(2)
_cell_measurement_theta_max 25.7145
_cell_measurement_theta_min 2.4352
_cell_volume 2267.4(2)
_computing_cell_refinement 'SAINT V8.38A (Bruker AXS Inc., 2017)'
_computing_data_reduction 'SAINT V8.38A (Bruker AXS Inc., 2017)'
_computing_structure_refinement 'SHELXL-2018/3 (Sheldrick, 2018)'
_computing_structure_solution 'SHELXT 2014/5 (Sheldrick, 2014)'
_diffrn_ambient_temperature 100.(2)
_diffrn_detector_area_resol_mean 8.3333
_diffrn_measured_fraction_theta_full 0.991
_diffrn_measured_fraction_theta_max 0.991
_diffrn_measurement_device_type 'CCD area detector'
_diffrn_measurement_method 'phi and omega scans'
_diffrn_radiation_monochromator graphite
_diffrn_radiation_type MoK\a
_diffrn_radiation_wavelength 0.71073
_diffrn_reflns_av_R_equivalents 0.0751
_diffrn_reflns_av_unetI/netI 0.0918
_diffrn_reflns_limit_h_max 15
_diffrn_reflns_limit_h_min -15
_diffrn_reflns_limit_k_max 15
_diffrn_reflns_limit_k_min -14
_diffrn_reflns_limit_l_max 21
_diffrn_reflns_limit_l_min -18
_diffrn_reflns_number 34658
_diffrn_reflns_theta_full 26.55
_diffrn_reflns_theta_max 26.55
_diffrn_reflns_theta_min 1.23
_diffrn_source 'fine-focus sealed tube'
_diffrn_source_type 'Bruker X8 Apex'
_exptl_absorpt_coefficient_mu 0.199
_exptl_absorpt_correction_T_max 0.98
_exptl_absorpt_correction_T_min 0.82
_exptl_absorpt_correction_type multi-scan
_exptl_absorpt_process_details
;
SADABS-2016/2 - Bruker AXS area detector scaling and absorption correction
;
_exptl_crystal_colour yellow
_exptl_crystal_density_diffrn 1.124
_exptl_crystal_density_method 'not measured'
_exptl_crystal_description block
_exptl_crystal_F_000 838
_exptl_crystal_size_max 0.300
_exptl_crystal_size_mid 0.250
_exptl_crystal_size_min 0.120
_refine_diff_density_max 0.468
_refine_diff_density_min -0.402
_refine_ls_extinction_method none
_refine_ls_goodness_of_fit_ref 0.997
_refine_ls_hydrogen_treatment constr
_refine_ls_matrix_type full
_refine_ls_number_parameters 491
_refine_ls_number_reflns 9376
_refine_ls_number_restraints 49
_refine_ls_restrained_S_all 0.996
_refine_ls_R_factor_all 0.0951
_refine_ls_R_factor_gt 0.0459
_refine_ls_shift/su_max 0.054
_refine_ls_shift/su_mean 0.001
_refine_ls_structure_factor_coef Fsqd
_refine_ls_weighting_details 'w=1/[\s^2^(Fo^2^)+(0.0316P)^2^+0.9023P] where P=(Fo^2^+2Fc^2^)/3'
_refine_ls_weighting_scheme calc
_refine_ls_wR_factor_gt 0.0847
_refine_ls_wR_factor_ref 0.0986
_reflns_number_gt 6117
_reflns_number_total 9376
_reflns_threshold_expression 'I > 2\s(I)'
_cod_data_source_file ja0c03179_si_003.cif
_cod_data_source_block rei1411_kota_2
_cod_depositor_comments
;
The following automatic conversions were performed:

data item '_exptl_absorpt_correction_type' value 'Multi-Scan' was
changed to 'multi-scan' in accordance with the
/home/data/users/saulius/crontab/automatic-downloads/rss-feeds/ACS/lib/dictionaries/cif_core.dic
dictionary named 'cif_core.dic' version 2.4.2 last updated on
2011-04-26.

Automatic conversion script
Id: cif_fix_values 7556 2019-12-06 15:28:31Z antanas 
;
_cod_original_formula_sum 'C41.50 H74 Al2 N2 Si4'
_cod_database_code 4134885

loop_
_space_group_symop_operation_xyz
'x, y, z'
'-x, -y, -z'

loop_
_atom_site_type_symbol
_atom_site_label
_atom_site_fract_x
_atom_site_fract_y
_atom_site_fract_z
_atom_site_U_iso_or_equiv
_atom_site_adp_type
_atom_site_calc_flag
_atom_site_refinement_flags_adp
_atom_site_refinement_flags_occupancy
_atom_site_refinement_flags_posn
_atom_site_occupancy
_atom_site_disorder_assembly
_atom_site_disorder_group
C C39 0.8033(17) 0.1461(15) 0.4790(13) 0.081(7) Uani d . P . 0.5 A -1
H H80A 0.811354 0.202777 0.43542 0.121 Uiso calc U P R 0.5 A -1
H H80B 0.758988 0.188243 0.528935 0.121 Uiso calc U P R 0.5 A -1
H H80C 0.756391 0.107171 0.464736 0.121 Uiso calc U P R 0.5 A -1
C C40 0.9317(7) 0.0536(6) 0.4911(4) 0.0433(17) Uani d U P D 0.5 A -1
C C41 0.9814(12) -0.0562(12) 0.4596(15) 0.036(4) Uani d . P D 0.5 A -1
H H41 0.93333 -0.072811 0.429686 0.043 Uiso calc U P R 0.5 A -1
C C42 1.0982(6) -0.1443(6) 0.4693(4) 0.0331(16) Uani d . P D 0.5 A -1
H H42 1.13025 -0.219349 0.44614 0.04 Uiso calc U P R 0.5 A -1
C C43 1.1658(16) -0.1199(15) 0.5129(9) 0.057(4) Uani d U P D 0.5 A -1
H H43 1.246293 -0.178739 0.520504 0.069 Uiso calc U P R 0.5 A -1
C C44 1.1181(10) -0.0097(10) 0.5464(4) 0.071(3) Uani d U P D 0.5 A -1
H H44 1.165706 0.00685 0.576682 0.085 Uiso calc U P R 0.5 A -1
C C45 1.0011(16) 0.0754(15) 0.5354(15) 0.061(5) Uani d U P D 0.5 A -1
H H45 0.968109 0.150261 0.558946 0.074 Uiso calc U P R 0.5 A -1
Al Al1 0.66441(6) 0.72764(6) 0.79313(4) 0.01084(16) Uani d . . . 1 . .
Al Al2 0.64136(6) 0.57306(6) 0.71887(4) 0.01251(16) Uani d . . . 1 . .
C C1 0.9682(2) 0.6742(2) 0.64678(14) 0.0222(6) Uani d . . . 1 . .
H H1A 1.045658 0.619651 0.666167 0.033 Uiso calc U . R 1 . .
H H1B 0.988163 0.703946 0.591971 0.033 Uiso calc U . R 1 . .
H H1C 0.917118 0.632029 0.646437 0.033 Uiso calc U . R 1 . .
C C2 0.9943(2) 0.8560(2) 0.73023(14) 0.0228(6) Uani d . . . 1 . .
H H2A 0.960677 0.90467 0.777798 0.034 Uiso calc U . R 1 . .
H H2B 1.009574 0.903783 0.682558 0.034 Uiso calc U . R 1 . .
H H2C 1.07287 0.78765 0.738112 0.034 Uiso calc U . R 1 . .
C C3 0.7559(2) 0.9274(2) 0.66527(14) 0.0206(6) Uani d . . . 1 . .
H H3A 0.694355 0.901718 0.656436 0.031 Uiso calc U . R 1 . .
H H3B 0.794804 0.94998 0.613334 0.031 Uiso calc U . R 1 . .
H H3C 0.71424 0.995807 0.699901 0.031 Uiso calc U . R 1 . .
C C4 0.9995(2) 0.4968(2) 0.83474(15) 0.0240(6) Uani d . . . 1 . .
H H4A 0.946078 0.474077 0.811515 0.036 Uiso calc U . R 1 . .
H H4B 1.037615 0.436679 0.875889 0.036 Uiso calc U . R 1 . .
H H4C 1.065319 0.502436 0.792121 0.036 Uiso calc U . R 1 . .
C C5 1.0124(2) 0.6926(2) 0.91357(14) 0.0210(6) Uani d . . . 1 . .
H H5A 1.082179 0.682344 0.869228 0.032 Uiso calc U . R 1 . .
H H5B 1.044562 0.644145 0.960849 0.032 Uiso calc U . R 1 . .
H H5C 0.967605 0.776386 0.927138 0.032 Uiso calc U . R 1 . .
C C6 0.7980(2) 0.6274(2) 0.97580(14) 0.0239(6) Uani d . . . 1 . .
H H6A 0.746402 0.704948 0.999661 0.036 Uiso calc U . R 1 . .
H H6B 0.848715 0.572509 1.014517 0.036 Uiso calc U . R 1 . .
H H6C 0.744035 0.595731 0.962304 0.036 Uiso calc U . R 1 . .
C C7 0.80204(19) 0.7587(2) 0.81355(13) 0.0116(5) Uani d . . . 1 . .
C C8 0.72461(19) 0.8714(2) 0.86027(13) 0.0133(5) Uani d . . . 1 . .
H H8 0.764718 0.90942 0.880376 0.016 Uiso calc U . R 1 . .
C C9 0.6000(2) 0.9167(2) 0.87297(13) 0.0146(5) Uani d . . . 1 . .
H H9 0.550871 0.987594 0.901545 0.018 Uiso calc U . R 1 . .
C C10 0.40449(19) 0.9153(2) 0.85490(13) 0.0118(5) Uani d . . . 1 . .
C C11 0.36229(19) 0.8384(2) 0.81815(14) 0.0159(5) Uani d . . . 1 . .
H H11A 0.392837 0.758194 0.844817 0.019 Uiso calc U . R 1 . .
H H11B 0.398845 0.830047 0.760105 0.019 Uiso calc U . R 1 . .
C C12 0.3460(2) 0.9276(2) 0.94455(13) 0.0187(6) Uani d . . . 1 . .
H H12A 0.372557 0.977231 0.969536 0.022 Uiso calc U . R 1 . .
H H12B 0.375444 0.848176 0.97247 0.022 Uiso calc U . R 1 . .
C C13 0.3560(2) 1.0387(2) 0.81208(14) 0.0175(5) Uani d . . . 1 . .
H H13A 0.392633 1.031427 0.754015 0.021 Uiso calc U . R 1 . .
H H13B 0.382277 1.090347 0.835108 0.021 Uiso calc U . R 1 . .
C C14 0.2191(2) 0.8937(2) 0.82807(15) 0.0196(6) Uani d . . . 1 . .
H H14 0.193737 0.841431 0.803904 0.024 Uiso calc U . R 1 . .
C C15 0.1629(2) 0.9053(2) 0.91768(15) 0.0260(6) Uani d . . . 1 . .
H H15A 0.192606 0.825892 0.945506 0.031 Uiso calc U . R 1 . .
H H15B 0.070716 0.940115 0.924553 0.031 Uiso calc U . R 1 . .
C C16 0.2021(2) 0.9851(2) 0.95442(15) 0.0243(6) Uani d . . . 1 . .
H H16 0.165071 0.993366 1.013036 0.029 Uiso calc U . R 1 . .
C C17 0.1573(2) 1.1071(2) 0.91155(16) 0.0285(7) Uani d . . . 1 . .
H H17A 0.064947 1.14484 0.918514 0.034 Uiso calc U . R 1 . .
H H17B 0.183065 1.158339 0.935489 0.034 Uiso calc U . R 1 . .
C C18 0.2126(2) 1.0953(2) 0.82206(15) 0.0228(6) Uani d . . . 1 . .
H H18 0.182366 1.17556 0.794042 0.027 Uiso calc U . R 1 . .
C C19 0.1735(2) 1.0152(2) 0.78478(15) 0.0245(6) Uani d . . . 1 . .
H H19A 0.081427 1.051206 0.78998 0.029 Uiso calc U . R 1 . .
H H19B 0.209979 1.00707 0.726722 0.029 Uiso calc U . R 1 . .
C C20 0.9062(2) 0.3065(2) 0.72322(15) 0.0286(7) Uani d . . . 1 . .
H H20A 0.918529 0.261584 0.676575 0.043 Uiso calc U . R 1 . .
H H20B 0.978774 0.266414 0.750556 0.043 Uiso calc U . R 1 . .
H H20C 0.896671 0.386883 0.705043 0.043 Uiso calc U . R 1 . .
C C21 0.7618(2) 0.3628(2) 0.89513(14) 0.0282(6) Uani d . . . 1 . .
H H21A 0.749574 0.445604 0.890345 0.042 Uiso calc U . R 1 . .
H H21B 0.841824 0.311948 0.91272 0.042 Uiso calc U . R 1 . .
H H21C 0.693839 0.355467 0.934789 0.042 Uiso calc U . R 1 . .
C C22 0.7709(3) 0.1627(2) 0.8107(2) 0.0427(8) Uani d . . . 1 . .
H H22A 0.697775 0.164175 0.849234 0.064 Uiso calc U . R 1 . .
H H22B 0.847065 0.109332 0.83202 0.064 Uiso calc U . R 1 . .
H H22C 0.772499 0.134328 0.759215 0.064 Uiso calc U . R 1 . .
C C23 0.3466(2) 0.5660(2) 0.74373(14) 0.0214(6) Uani d . . . 1 . .
H H23A 0.372955 0.545897 0.686827 0.032 Uiso calc U . R 1 . .
H H23B 0.34265 0.644199 0.749305 0.032 Uiso calc U . R 1 . .
H H23C 0.264027 0.567622 0.763428 0.032 Uiso calc U . R 1 . .
C C24 0.4288(2) 0.5075(2) 0.90788(13) 0.0213(6) Uani d . . . 1 . .
H H24A 0.338312 0.545551 0.926425 0.032 Uiso calc U . R 1 . .
H H24B 0.462759 0.565497 0.906074 0.032 Uiso calc U . R 1 . .
H H24C 0.467787 0.440982 0.945169 0.032 Uiso calc U . R 1 . .
C C25 0.4365(2) 0.3137(2) 0.81631(14) 0.0217(6) Uani d . . . 1 . .
H H25A 0.467623 0.273727 0.764997 0.033 Uiso calc U . R 1 . .
H H25B 0.346941 0.335256 0.832155 0.033 Uiso calc U . R 1 . .
H H25C 0.481191 0.260159 0.857974 0.033 Uiso calc U . R 1 . .
C C26 0.62342(19) 0.4236(2) 0.74996(13) 0.0132(5) Uani d . . . 1 . .
C C27 0.6359(2) 0.3839(2) 0.66630(13) 0.0168(5) Uani d . . . 1 . .
H H27 0.634112 0.310735 0.660016 0.02 Uiso calc U . R 1 . .
C C28 0.6493(2) 0.4528(2) 0.60184(14) 0.0173(5) Uani d . . . 1 . .
H H28 0.656507 0.429199 0.549349 0.021 Uiso calc U . R 1 . .
C C29 0.6668(2) 0.6336(2) 0.53828(13) 0.0143(5) Uani d . . . 1 . .
C C30 0.5609(2) 0.6669(2) 0.48997(14) 0.0241(6) Uani d . . . 1 . .
H H30A 0.562439 0.593674 0.47315 0.029 Uiso calc U . R 1 . .
H H30B 0.479202 0.71014 0.524503 0.029 Uiso calc U . R 1 . .
C C31 0.7929(2) 0.5677(2) 0.48361(13) 0.0199(6) Uani d . . . 1 . .
H H31A 0.861625 0.546972 0.51388 0.024 Uiso calc U . R 1 . .
H H31B 0.797663 0.49298 0.466979 0.024 Uiso calc U . R 1 . .
C C32 0.6622(2) 0.7477(2) 0.56282(13) 0.0163(5) Uani d . . . 1 . .
H H32A 0.729477 0.72801 0.594156 0.02 Uiso calc U . R 1 . .
H H32B 0.581185 0.791574 0.59781 0.02 Uiso calc U . R 1 . .
C C33 0.5762(2) 0.7451(2) 0.41516(15) 0.0279(6) Uani d . . . 1 . .
H H33 0.507102 0.765854 0.38427 0.034 Uiso calc U . R 1 . .
C C34 0.7022(3) 0.6771(3) 0.36163(14) 0.0296(7) Uani d . . . 1 . .
H H34A 0.705285 0.603537 0.344243 0.035 Uiso calc U . R 1 . .
H H34B 0.712197 0.726605 0.312852 0.035 Uiso calc U . R 1 . .
C C35 0.8081(2) 0.6455(2) 0.40844(14) 0.0241(6) Uani d . . . 1 . .
H H35 0.890172 0.601225 0.373319 0.029 Uiso calc U . R 1 . .
C C36 0.8038(2) 0.7589(2) 0.43482(14) 0.0237(6) Uani d . . . 1 . .
H H36A 0.814846 0.809322 0.386818 0.028 Uiso calc U . R 1 . .
H H36B 0.872489 0.738622 0.465055 0.028 Uiso calc U . R 1 . .
C C37 0.6779(2) 0.8268(2) 0.48838(14) 0.0210(6) Uani d . . . 1 . .
H H37 0.675207 0.900849 0.506028 0.025 Uiso calc U . R 1 . .
C C38 0.5716(2) 0.8592(2) 0.44178(15) 0.0281(6) Uani d . . . 1 . .
H H38A 0.580037 0.910854 0.393909 0.034 Uiso calc U . R 1 . .
H H38B 0.490333 0.90337 0.476483 0.034 Uiso calc U . R 1 . .
N N1 0.54238(16) 0.85830(16) 0.84353(10) 0.0110(4) Uani d . . . 1 . .
N N2 0.65278(16) 0.56038(17) 0.61171(11) 0.0142(4) Uani d . . . 1 . .
Si Si1 0.87904(6) 0.80241(6) 0.71533(4) 0.01432(15) Uani d . . . 1 . .
Si Si2 0.90312(6) 0.64441(6) 0.88198(4) 0.01442(15) Uani d . . . 1 . .
Si Si3 0.76213(6) 0.31559(6) 0.79497(4) 0.01802(16) Uani d . . . 1 . .
Si Si4 0.46250(6) 0.45100(6) 0.80451(4) 0.01460(15) Uani d . . . 1 . .

loop_
_atom_site_aniso_label
_atom_site_aniso_U_11
_atom_site_aniso_U_22
_atom_site_aniso_U_33
_atom_site_aniso_U_12
_atom_site_aniso_U_13
_atom_site_aniso_U_23
C39 0.059(9) 0.040(6) 0.092(13) 0.005(5) 0.032(7) -0.001(6)
C40 0.053(4) 0.030(4) 0.035(4) -0.021(4) 0.027(3) -0.004(3)
C41 0.035(6) 0.033(7) 0.038(10) -0.019(5) 0.015(5) -0.014(6)
C42 0.032(4) 0.029(4) 0.028(3) -0.009(3) 0.006(3) -0.004(3)
C43 0.052(9) 0.095(12) 0.029(6) -0.047(10) 0.005(6) 0.020(6)
C44 0.129(8) 0.130(9) 0.021(4) -0.121(8) -0.006(5) 0.008(5)
C45 0.132(14) 0.062(10) 0.023(7) -0.082(8) 0.017(10) -0.011(8)
Al1 0.0095(3) 0.0123(4) 0.0114(3) -0.0047(3) -0.0012(3) -0.0038(3)
Al2 0.0117(3) 0.0141(4) 0.0127(4) -0.0062(3) -0.0002(3) -0.0043(3)
C1 0.0158(12) 0.0266(16) 0.0177(13) -0.0037(11) 0.0003(10) -0.0047(11)
C2 0.0193(13) 0.0285(16) 0.0233(14) -0.0133(12) -0.0045(11) 0.0031(12)
C3 0.0199(13) 0.0216(15) 0.0204(13) -0.0083(12) -0.0072(10) 0.0023(11)
C4 0.0202(13) 0.0192(15) 0.0291(15) -0.0033(11) -0.0081(11) -0.0019(11)
C5 0.0176(13) 0.0242(15) 0.0208(13) -0.0069(11) -0.0077(10) -0.0005(11)
C6 0.0248(14) 0.0274(16) 0.0209(14) -0.0124(13) -0.0054(11) 0.0017(12)
C7 0.0100(11) 0.0117(13) 0.0121(12) -0.0034(10) -0.0024(9) -0.0010(9)
C8 0.0126(12) 0.0157(14) 0.0150(12) -0.0075(10) -0.0024(9) -0.0061(10)
C9 0.0156(12) 0.0129(13) 0.0149(12) -0.0051(10) -0.0013(9) -0.0050(10)
C10 0.0095(11) 0.0105(13) 0.0151(12) -0.0042(10) -0.0010(9) -0.0016(10)
C11 0.0115(11) 0.0147(14) 0.0219(13) -0.0040(10) -0.0051(10) -0.0044(10)
C12 0.0132(12) 0.0260(15) 0.0152(12) -0.0071(11) -0.0006(10) -0.0026(11)
C13 0.0137(12) 0.0145(14) 0.0255(14) -0.0072(11) -0.0040(10) 0.0010(11)
C14 0.0117(12) 0.0147(14) 0.0346(15) -0.0048(11) -0.0074(10) -0.0063(11)
C15 0.0119(12) 0.0252(16) 0.0404(16) -0.0098(12) -0.0028(11) 0.0040(13)
C16 0.0126(12) 0.0378(18) 0.0203(14) -0.0102(12) 0.0041(10) -0.0078(12)
C17 0.0096(12) 0.0239(16) 0.0501(18) -0.0024(12) -0.0027(12) -0.0180(13)
C18 0.0170(13) 0.0121(14) 0.0367(16) -0.0027(11) -0.0094(11) 0.0025(11)
C19 0.0121(12) 0.0270(16) 0.0315(15) -0.0036(12) -0.0097(11) -0.0008(12)
C20 0.0184(13) 0.0382(18) 0.0273(15) -0.0094(13) -0.0001(11) -0.0118(13)
C21 0.0228(14) 0.0304(17) 0.0247(15) -0.0053(13) -0.0077(11) 0.0040(12)
C22 0.0307(16) 0.0171(17) 0.078(2) -0.0065(14) -0.0166(16) 0.0016(16)
C23 0.0193(13) 0.0216(15) 0.0244(14) -0.0086(12) -0.0055(11) -0.0035(11)
C24 0.0211(13) 0.0265(16) 0.0168(13) -0.0117(12) 0.0014(10) -0.0047(11)
C25 0.0205(13) 0.0271(16) 0.0205(14) -0.0139(12) -0.0001(10) -0.0026(11)
C26 0.0115(11) 0.0161(14) 0.0128(12) -0.0069(10) 0.0008(9) -0.0040(10)
C27 0.0191(12) 0.0175(14) 0.0173(13) -0.0114(11) 0.0027(10) -0.0081(11)
C28 0.0198(13) 0.0214(15) 0.0137(13) -0.0112(11) 0.0021(10) -0.0103(11)
C29 0.0167(12) 0.0181(14) 0.0102(12) -0.0094(11) -0.0024(9) -0.0012(10)
C30 0.0256(14) 0.0330(17) 0.0196(14) -0.0172(13) -0.0059(11) -0.0004(12)
C31 0.0211(13) 0.0216(15) 0.0180(13) -0.0113(12) 0.0034(10) -0.0069(11)
C32 0.0178(12) 0.0177(14) 0.0130(12) -0.0065(11) -0.0038(10) -0.0017(10)
C33 0.0353(16) 0.0346(18) 0.0209(14) -0.0178(14) -0.0163(12) 0.0043(12)
C34 0.0546(18) 0.0347(18) 0.0113(13) -0.0303(15) -0.0045(12) -0.0010(12)
C35 0.0317(15) 0.0239(16) 0.0176(13) -0.0172(13) 0.0097(11) -0.0070(11)
C36 0.0344(15) 0.0276(16) 0.0150(13) -0.0198(13) -0.0028(11) 0.0013(11)
C37 0.0300(14) 0.0173(15) 0.0175(13) -0.0114(12) -0.0046(11) -0.0016(11)
C38 0.0364(16) 0.0230(16) 0.0224(14) -0.0093(13) -0.0121(12) 0.0053(12)
N1 0.0103(9) 0.0109(11) 0.0136(10) -0.0048(8) -0.0029(8) -0.0041(8)
N2 0.0159(10) 0.0145(11) 0.0146(10) -0.0090(9) 0.0004(8) -0.0038(8)
Si1 0.0110(3) 0.0176(4) 0.0146(3) -0.0063(3) -0.0019(3) -0.0011(3)
Si2 0.0128(3) 0.0155(4) 0.0151(3) -0.0056(3) -0.0040(3) -0.0005(3)
Si3 0.0145(3) 0.0138(4) 0.0240(4) -0.0048(3) -0.0010(3) -0.0035(3)
Si4 0.0140(3) 0.0175(4) 0.0139(3) -0.0087(3) 0.0003(3) -0.0032(3)

loop_
_atom_type_symbol
_atom_type_description
_atom_type_scat_dispersion_real
_atom_type_scat_dispersion_imag
_atom_type_scat_source
C C 0.0033 0.0016 'International Tables Vol C Tables 4.2.6.8 and 6.1.1.4'
H H 0.0000 0.0000 'International Tables Vol C Tables 4.2.6.8 and 6.1.1.4'
Al Al 0.0645 0.0514 'International Tables Vol C Tables 4.2.6.8 and 6.1.1.4'
N N 0.0061 0.0033 'International Tables Vol C Tables 4.2.6.8 and 6.1.1.4'
Si Si 0.0817 0.0704 'International Tables Vol C Tables 4.2.6.8 and 6.1.1.4'

loop_
_geom_angle_atom_site_label_1
_geom_angle_atom_site_label_2
_geom_angle_atom_site_label_3
_geom_angle_site_symmetry_1
_geom_angle_site_symmetry_3
_geom_angle
_geom_angle_publ_flag
C40 C39 H80A . . 109.5 ?
C40 C39 H80B . . 109.5 ?
H80A C39 H80B . . 109.5 ?
C40 C39 H80C . . 109.5 ?
H80A C39 H80C . . 109.5 ?
H80B C39 H80C . . 109.5 ?
C45 C40 C41 . . 117.7(8) ?
C45 C40 C39 . . 121.5(10) ?
C41 C40 C39 . . 120.8(9) ?
C40 C41 C42 . . 123.2(10) ?
C40 C41 H41 . . 118.4 ?
C42 C41 H41 . . 118.4 ?
C43 C42 C41 . . 117.9(12) ?
C43 C42 H42 . . 121.0 ?
C41 C42 H42 . . 121.0 ?
C42 C43 C44 . . 120.6(14) ?
C42 C43 H43 . . 119.7 ?
C44 C43 H43 . . 119.7 ?
C45 C44 C43 . . 119.6(11) ?
C45 C44 H44 . . 120.2 ?
C43 C44 H44 . . 120.2 ?
C40 C45 C44 . . 121.1(11) ?
C40 C45 H45 . . 119.5 ?
C44 C45 H45 . . 119.5 ?
N1 Al1 C7 . . 94.14(9) ?
N1 Al1 Al2 . . 128.46(6) ?
C7 Al1 Al2 . . 137.34(7) ?
N2 Al2 C26 . . 94.11(9) ?
N2 Al2 Al1 . . 129.86(7) ?
C26 Al2 Al1 . . 135.78(7) ?
Si1 C1 H1A . . 109.5 ?
Si1 C1 H1B . . 109.5 ?
H1A C1 H1B . . 109.5 ?
Si1 C1 H1C . . 109.5 ?
H1A C1 H1C . . 109.5 ?
H1B C1 H1C . . 109.5 ?
Si1 C2 H2A . . 109.5 ?
Si1 C2 H2B . . 109.5 ?
H2A C2 H2B . . 109.5 ?
Si1 C2 H2C . . 109.5 ?
H2A C2 H2C . . 109.5 ?
H2B C2 H2C . . 109.5 ?
Si1 C3 H3A . . 109.5 ?
Si1 C3 H3B . . 109.5 ?
H3A C3 H3B . . 109.5 ?
Si1 C3 H3C . . 109.5 ?
H3A C3 H3C . . 109.5 ?
H3B C3 H3C . . 109.5 ?
Si2 C4 H4A . . 109.5 ?
Si2 C4 H4B . . 109.5 ?
H4A C4 H4B . . 109.5 ?
Si2 C4 H4C . . 109.5 ?
H4A C4 H4C . . 109.5 ?
H4B C4 H4C . . 109.5 ?
Si2 C5 H5A . . 109.5 ?
Si2 C5 H5B . . 109.5 ?
H5A C5 H5B . . 109.5 ?
Si2 C5 H5C . . 109.5 ?
H5A C5 H5C . . 109.5 ?
H5B C5 H5C . . 109.5 ?
Si2 C6 H6A . . 109.5 ?
Si2 C6 H6B . . 109.5 ?
H6A C6 H6B . . 109.5 ?
Si2 C6 H6C . . 109.5 ?
H6A C6 H6C . . 109.5 ?
H6B C6 H6C . . 109.5 ?
C8 C7 Si2 . . 107.40(14) ?
C8 C7 Si1 . . 106.83(15) ?
Si2 C7 Si1 . . 118.64(11) ?
C8 C7 Al1 . . 98.88(13) ?
Si2 C7 Al1 . . 114.22(11) ?
Si1 C7 Al1 . . 108.73(11) ?
C9 C8 C7 . . 119.8(2) ?
C9 C8 H8 . . 120.1 ?
C7 C8 H8 . . 120.1 ?
C8 C9 N1 . . 119.2(2) ?
C8 C9 H9 . . 120.4 ?
N1 C9 H9 . . 120.4 ?
N1 C10 C11 . . 108.61(18) ?
N1 C10 C13 . . 111.02(17) ?
C11 C10 C13 . . 108.11(18) ?
N1 C10 C12 . . 111.53(17) ?
C11 C10 C12 . . 108.44(18) ?
C13 C10 C12 . . 109.03(19) ?
C10 C11 C14 . . 110.91(19) ?
C10 C11 H11A . . 109.5 ?
C14 C11 H11A . . 109.5 ?
C10 C11 H11B . . 109.5 ?
C14 C11 H11B . . 109.5 ?
H11A C11 H11B . . 108.0 ?
C10 C12 C16 . . 110.25(18) ?
C10 C12 H12A . . 109.6 ?
C16 C12 H12A . . 109.6 ?
C10 C12 H12B . . 109.6 ?
C16 C12 H12B . . 109.6 ?
H12A C12 H12B . . 108.1 ?
C10 C13 C18 . . 110.48(18) ?
C10 C13 H13A . . 109.6 ?
C18 C13 H13A . . 109.6 ?
C10 C13 H13B . . 109.6 ?
C18 C13 H13B . . 109.6 ?
H13A C13 H13B . . 108.1 ?
C19 C14 C15 . . 110.2(2) ?
C19 C14 C11 . . 109.04(19) ?
C15 C14 C11 . . 109.38(19) ?
C19 C14 H14 . . 109.4 ?
C15 C14 H14 . . 109.4 ?
C11 C14 H14 . . 109.4 ?
C14 C15 C16 . . 109.25(19) ?
C14 C15 H15A . . 109.8 ?
C16 C15 H15A . . 109.8 ?
C14 C15 H15B . . 109.8 ?
C16 C15 H15B . . 109.8 ?
H15A C15 H15B . . 108.3 ?
C17 C16 C15 . . 110.0(2) ?
C17 C16 C12 . . 109.4(2) ?
C15 C16 C12 . . 108.8(2) ?
C17 C16 H16 . . 109.5 ?
C15 C16 H16 . . 109.5 ?
C12 C16 H16 . . 109.5 ?
C18 C17 C16 . . 109.9(2) ?
C18 C17 H17A . . 109.7 ?
C16 C17 H17A . . 109.7 ?
C18 C17 H17B . . 109.7 ?
C16 C17 H17B . . 109.7 ?
H17A C17 H17B . . 108.2 ?
C17 C18 C13 . . 109.1(2) ?
C17 C18 C19 . . 109.9(2) ?
C13 C18 C19 . . 108.9(2) ?
C17 C18 H18 . . 109.6 ?
C13 C18 H18 . . 109.6 ?
C19 C18 H18 . . 109.6 ?
C14 C19 C18 . . 109.26(19) ?
C14 C19 H19A . . 109.8 ?
C18 C19 H19A . . 109.8 ?
C14 C19 H19B . . 109.8 ?
C18 C19 H19B . . 109.8 ?
H19A C19 H19B . . 108.3 ?
Si3 C20 H20A . . 109.5 ?
Si3 C20 H20B . . 109.5 ?
H20A C20 H20B . . 109.5 ?
Si3 C20 H20C . . 109.5 ?
H20A C20 H20C . . 109.5 ?
H20B C20 H20C . . 109.5 ?
Si3 C21 H21A . . 109.5 ?
Si3 C21 H21B . . 109.5 ?
H21A C21 H21B . . 109.5 ?
Si3 C21 H21C . . 109.5 ?
H21A C21 H21C . . 109.5 ?
H21B C21 H21C . . 109.5 ?
Si3 C22 H22A . . 109.5 ?
Si3 C22 H22B . . 109.5 ?
H22A C22 H22B . . 109.5 ?
Si3 C22 H22C . . 109.5 ?
H22A C22 H22C . . 109.5 ?
H22B C22 H22C . . 109.5 ?
Si4 C23 H23A . . 109.5 ?
Si4 C23 H23B . . 109.5 ?
H23A C23 H23B . . 109.5 ?
Si4 C23 H23C . . 109.5 ?
H23A C23 H23C . . 109.5 ?
H23B C23 H23C . . 109.5 ?
Si4 C24 H24A . . 109.5 ?
Si4 C24 H24B . . 109.5 ?
H24A C24 H24B . . 109.5 ?
Si4 C24 H24C . . 109.5 ?
H24A C24 H24C . . 109.5 ?
H24B C24 H24C . . 109.5 ?
Si4 C25 H25A . . 109.5 ?
Si4 C25 H25B . . 109.5 ?
H25A C25 H25B . . 109.5 ?
Si4 C25 H25C . . 109.5 ?
H25A C25 H25C . . 109.5 ?
H25B C25 H25C . . 109.5 ?
C27 C26 Si3 . . 108.34(15) ?
C27 C26 Si4 . . 107.03(14) ?
Si3 C26 Si4 . . 119.46(12) ?
C27 C26 Al2 . . 99.05(14) ?
Si3 C26 Al2 . . 108.64(10) ?
Si4 C26 Al2 . . 112.28(11) ?
C28 C27 C26 . . 119.3(2) ?
C28 C27 H27 . . 120.3 ?
C26 C27 H27 . . 120.3 ?
C27 C28 N2 . . 119.9(2) ?
C27 C28 H28 . . 120.0 ?
N2 C28 H28 . . 120.0 ?
N2 C29 C32 . . 108.87(17) ?
N2 C29 C31 . . 110.85(18) ?
C32 C29 C31 . . 108.35(18) ?
N2 C29 C30 . . 111.48(18) ?
C32 C29 C30 . . 108.26(19) ?
C31 C29 C30 . . 108.94(18) ?
C33 C30 C29 . . 110.33(19) ?
C33 C30 H30A . . 109.6 ?
C29 C30 H30A . . 109.6 ?
C33 C30 H30B . . 109.6 ?
C29 C30 H30B . . 109.6 ?
H30A C30 H30B . . 108.1 ?
C35 C31 C29 . . 110.5(2) ?
C35 C31 H31A . . 109.5 ?
C29 C31 H31A . . 109.5 ?
C35 C31 H31B . . 109.5 ?
C29 C31 H31B . . 109.5 ?
H31A C31 H31B . . 108.1 ?
C29 C32 C37 . . 111.06(18) ?
C29 C32 H32A . . 109.4 ?
C37 C32 H32A . . 109.4 ?
C29 C32 H32B . . 109.4 ?
C37 C32 H32B . . 109.4 ?
H32A C32 H32B . . 108.0 ?
C34 C33 C38 . . 109.6(2) ?
C34 C33 C30 . . 109.3(2) ?
C38 C33 C30 . . 109.3(2) ?
C34 C33 H33 . . 109.6 ?
C38 C33 H33 . . 109.6 ?
C30 C33 H33 . . 109.6 ?
C35 C34 C33 . . 109.78(19) ?
C35 C34 H34A . . 109.7 ?
C33 C34 H34A . . 109.7 ?
C35 C34 H34B . . 109.7 ?
C33 C34 H34B . . 109.7 ?
H34A C34 H34B . . 108.2 ?
C36 C35 C34 . . 109.7(2) ?
C36 C35 C31 . . 109.01(19) ?
C34 C35 C31 . . 109.49(19) ?
C36 C35 H35 . . 109.5 ?
C34 C35 H35 . . 109.5 ?
C31 C35 H35 . . 109.5 ?
C35 C36 C37 . . 109.5(2) ?
C35 C36 H36A . . 109.8 ?
C37 C36 H36A . . 109.8 ?
C35 C36 H36B . . 109.8 ?
C37 C36 H36B . . 109.8 ?
H36A C36 H36B . . 108.2 ?
C38 C37 C36 . . 110.0(2) ?
C38 C37 C32 . . 108.91(19) ?
C36 C37 C32 . . 109.2(2) ?
C38 C37 H37 . . 109.6 ?
C36 C37 H37 . . 109.6 ?
C32 C37 H37 . . 109.6 ?
C37 C38 C33 . . 109.2(2) ?
C37 C38 H38A . . 109.8 ?
C33 C38 H38A . . 109.8 ?
C37 C38 H38B . . 109.8 ?
C33 C38 H38B . . 109.8 ?
H38A C38 H38B . . 108.3 ?
C9 N1 C10 . . 117.33(18) ?
C9 N1 Al1 . . 107.93(13) ?
C10 N1 Al1 . . 134.63(14) ?
C28 N2 C29 . . 117.57(18) ?
C28 N2 Al2 . . 107.52(14) ?
C29 N2 Al2 . . 134.90(15) ?
C2 Si1 C3 . . 107.65(11) ?
C2 Si1 C7 . . 111.92(10) ?
C3 Si1 C7 . . 108.70(10) ?
C2 Si1 C1 . . 106.33(11) ?
C3 Si1 C1 . . 110.25(11) ?
C7 Si1 C1 . . 111.91(11) ?
C4 Si2 C7 . . 112.74(11) ?
C4 Si2 C6 . . 109.66(12) ?
C7 Si2 C6 . . 107.61(10) ?
C4 Si2 C5 . . 107.71(11) ?
C7 Si2 C5 . . 111.93(11) ?
C6 Si2 C5 . . 107.04(11) ?
C26 Si3 C22 . . 113.00(12) ?
C26 Si3 C21 . . 111.70(11) ?
C22 Si3 C21 . . 107.03(14) ?
C26 Si3 C20 . . 107.91(11) ?
C22 Si3 C20 . . 107.54(13) ?
C21 Si3 C20 . . 109.55(11) ?
C25 Si4 C24 . . 107.29(11) ?
C25 Si4 C26 . . 112.12(11) ?
C24 Si4 C26 . . 112.60(10) ?
C25 Si4 C23 . . 108.28(11) ?
C24 Si4 C23 . . 108.36(11) ?
C26 Si4 C23 . . 108.05(10) ?

loop_
_geom_bond_atom_site_label_1
_geom_bond_atom_site_label_2
_geom_bond_site_symmetry_2
_geom_bond_distance
_geom_bond_publ_flag
C39 C40 . 1.510(18) ?
C39 H80A . 0.98 ?
C39 H80B . 0.98 ?
C39 H80C . 0.98 ?
C40 C45 . 1.369(11) ?
C40 C41 . 1.369(11) ?
C41 C42 . 1.384(9) ?
C41 H41 . 0.95 ?
C42 C43 . 1.362(13) ?
C42 H42 . 0.95 ?
C43 C44 . 1.390(12) ?
C43 H43 . 0.95 ?
C44 C45 . 1.379(8) ?
C44 H44 . 0.95 ?
C45 H45 . 0.95 ?
Al1 N1 . 1.8140(19) ?
Al1 C7 . 1.982(2) ?
Al1 Al2 . 2.5925(9) ?
Al2 N2 . 1.8173(19) ?
Al2 C26 . 1.981(2) ?
C1 Si1 . 1.879(2) ?
C1 H1A . 0.98 ?
C1 H1B . 0.98 ?
C1 H1C . 0.98 ?
C2 Si1 . 1.874(2) ?
C2 H2A . 0.98 ?
C2 H2B . 0.98 ?
C2 H2C . 0.98 ?
C3 Si1 . 1.877(2) ?
C3 H3A . 0.98 ?
C3 H3B . 0.98 ?
C3 H3C . 0.98 ?
C4 Si2 . 1.876(3) ?
C4 H4A . 0.98 ?
C4 H4B . 0.98 ?
C4 H4C . 0.98 ?
C5 Si2 . 1.875(2) ?
C5 H5A . 0.98 ?
C5 H5B . 0.98 ?
C5 H5C . 0.98 ?
C6 Si2 . 1.874(2) ?
C6 H6A . 0.98 ?
C6 H6B . 0.98 ?
C6 H6C . 0.98 ?
C7 C8 . 1.521(3) ?
C7 Si2 . 1.875(2) ?
C7 Si1 . 1.876(2) ?
C8 C9 . 1.336(3) ?
C8 H8 . 0.95 ?
C9 N1 . 1.408(3) ?
C9 H9 . 0.95 ?
C10 N1 . 1.478(3) ?
C10 C11 . 1.523(3) ?
C10 C13 . 1.536(3) ?
C10 C12 . 1.534(3) ?
C11 C14 . 1.537(3) ?
C11 H11A . 0.99 ?
C11 H11B . 0.99 ?
C12 C16 . 1.544(3) ?
C12 H12A . 0.99 ?
C12 H12B . 0.99 ?
C13 C18 . 1.539(3) ?
C13 H13A . 0.99 ?
C13 H13B . 0.99 ?
C14 C19 . 1.519(3) ?
C14 C15 . 1.527(3) ?
C14 H14 . 1.0 ?
C15 C16 . 1.528(3) ?
C15 H15A . 0.99 ?
C15 H15B . 0.99 ?
C16 C17 . 1.522(4) ?
C16 H16 . 1.0 ?
C17 C18 . 1.524(4) ?
C17 H17A . 0.99 ?
C17 H17B . 0.99 ?
C18 C19 . 1.536(3) ?
C18 H18 . 1.0 ?
C19 H19A . 0.99 ?
C19 H19B . 0.99 ?
C20 Si3 . 1.876(2) ?
C20 H20A . 0.98 ?
C20 H20B . 0.98 ?
C20 H20C . 0.98 ?
C21 Si3 . 1.871(3) ?
C21 H21A . 0.98 ?
C21 H21B . 0.98 ?
C21 H21C . 0.98 ?
C22 Si3 . 1.865(3) ?
C22 H22A . 0.98 ?
C22 H22B . 0.98 ?
C22 H22C . 0.98 ?
C23 Si4 . 1.882(2) ?
C23 H23A . 0.98 ?
C23 H23B . 0.98 ?
C23 H23C . 0.98 ?
C24 Si4 . 1.875(2) ?
C24 H24A . 0.98 ?
C24 H24B . 0.98 ?
C24 H24C . 0.98 ?
C25 Si4 . 1.870(2) ?
C25 H25A . 0.98 ?
C25 H25B . 0.98 ?
C25 H25C . 0.98 ?
C26 C27 . 1.522(3) ?
C26 Si3 . 1.870(2) ?
C26 Si4 . 1.875(2) ?
C27 C28 . 1.335(3) ?
C27 H27 . 0.95 ?
C28 N2 . 1.405(3) ?
C28 H28 . 0.95 ?
C29 N2 . 1.478(3) ?
C29 C32 . 1.520(3) ?
C29 C31 . 1.537(3) ?
C29 C30 . 1.542(3) ?
C30 C33 . 1.535(3) ?
C30 H30A . 0.99 ?
C30 H30B . 0.99 ?
C31 C35 . 1.536(3) ?
C31 H31A . 0.99 ?
C31 H31B . 0.99 ?
C32 C37 . 1.538(3) ?
C32 H32A . 0.99 ?
C32 H32B . 0.99 ?
C33 C34 . 1.533(4) ?
C33 C38 . 1.535(4) ?
C33 H33 . 1.0 ?
C34 C35 . 1.528(3) ?
C34 H34A . 0.99 ?
C34 H34B . 0.99 ?
C35 C36 . 1.526(3) ?
C35 H35 . 1.0 ?
C36 C37 . 1.531(3) ?
C36 H36A . 0.99 ?
C36 H36B . 0.99 ?
C37 C38 . 1.529(3) ?
C37 H37 . 1.0 ?
C38 H38A . 0.99 ?
C38 H38B . 0.99 ?
